data_1551473
loop_
_publ_author_name
'Li, Chengming'
'Zhu, Lei'
'Liang, Wenbo'
'Su, Rongchuan'
'Yin, Jiangliang'
'Hu, Yanmei'
'Lan, Yu'
'Wu, Di'
'You, Jingsong'

_publ_section_title
;
 Unusual [4+2] Fusion Strategy to Forge meso-N/O-Heteroarene-Fused
 (Quinoidal) Porphyrins with Intense Near-Infrared Q-Bands
;
_journal_name_full 'Chemical Science'
_journal_paper_doi 10.1039/C9SC01596E
_journal_year 2019
_chemical_formula_moiety 'F6 Sb, C65 H43 F4 N6 O2 Zn, C H2 Cl2, C4 H8 O'
_chemical_formula_sum 'C70 H53 Cl2 F10 N6 O3 Sb Zn'
_chemical_formula_weight 1474.20
_space_group_crystal_system monoclinic
_space_group_IT_number 14
_space_group_name_Hall '-P 2ybc'
_space_group_name_H-M_alt 'P 1 21/c 1'
_symmetry_space_group_name_Hall '-P 2ybc'
_symmetry_space_group_name_H-M 'P 1 21/c 1'
_atom_sites_solution_hydrogens geom
_atom_sites_solution_primary direct
_audit_creation_date 2017-06-28
_audit_creation_method
;
Olex2 1.2
(compiled 2016.02.19 svn.r3266 for OlexSys, GUI svn.r5155)
;
_audit_update_record
;
2018-06-29 deposited with the CCDC.    2019-06-17 downloaded from the CCDC.
;
_cell_angle_alpha 90
_cell_angle_beta 104.6455(12)
_cell_angle_gamma 90
_cell_formula_units_Z 4
_cell_length_a 20.2843(2)
_cell_length_b 17.94042(16)
_cell_length_c 17.71991(20)
_cell_measurement_reflns_used 14746
_cell_measurement_temperature 150
_cell_measurement_theta_max 72.5480
_cell_measurement_theta_min 4.5080
_cell_volume 6238.91(11)
_computing_cell_refinement
;
CrysAlisPro, Agilent Technologies,
Version 1.171.37.35 (release 13-08-2014 CrysAlis171 .NET)
(compiled Aug 13 2014,18:06:01)
;
_computing_data_collection
;
CrysAlisPro, Agilent Technologies,
Version 1.171.37.35 (release 13-08-2014 CrysAlis171 .NET)
(compiled Aug 13 2014,18:06:01)
;
_computing_data_reduction
;
CrysAlisPro, Agilent Technologies,
Version 1.171.37.35 (release 13-08-2014 CrysAlis171 .NET)
(compiled Aug 13 2014,18:06:01)
;
_computing_molecular_graphics 'Olex2 (Dolomanov et al., 2009)'
_computing_publication_material 'Olex2 (Dolomanov et al., 2009)'
_computing_structure_refinement 'ShelXL (Sheldrick, 2015)'
_computing_structure_solution 'ShelXT (Sheldrick, 2015)'
_diffrn_ambient_environment air
_diffrn_ambient_temperature 150
_diffrn_detector 'CCD plate'
_diffrn_detector_area_resol_mean 15.9595
_diffrn_detector_type EosS2
_diffrn_measured_fraction_theta_full 0.983
_diffrn_measured_fraction_theta_max 0.957
_diffrn_measurement_details
;
#__ type_ start__ end____ width___ exp.time_
  1 omega   20.00  104.00   1.0000    3.7400
omega____ theta____ kappa____ phi______ frames
    -       36.5421   57.0000   60.0000 84

#__ type_ start__ end____ width___ exp.time_
  2 omega   18.00  106.00   1.0000    3.7400
omega____ theta____ kappa____ phi______ frames
    -       36.5421   38.0000  -60.0000 88

#__ type_ start__ end____ width___ exp.time_
  3 omega    1.00   75.00   1.0000    3.7400
omega____ theta____ kappa____ phi______ frames
    -       36.5421  -99.0000  -90.0000 74

#__ type_ start__ end____ width___ exp.time_
  4 omega   10.00  104.00   1.0000    3.7400
omega____ theta____ kappa____ phi______ frames
    -       36.5421   77.0000  -30.0000 94

#__ type_ start__ end____ width___ exp.time_
  5 omega  -33.00   55.00   1.0000    3.7400
omega____ theta____ kappa____ phi______ frames
    -       36.5421  -38.0000   90.0000 88

#__ type_ start__ end____ width___ exp.time_
  6 omega    1.00   75.00   1.0000    3.7400
omega____ theta____ kappa____ phi______ frames
    -       36.5421  -99.0000  120.0000 74

#__ type_ start__ end____ width___ exp.time_
  7 omega    1.00   75.00   1.0000    3.7400
omega____ theta____ kappa____ phi______ frames
    -       36.5421  -99.0000 -180.0000 74

#__ type_ start__ end____ width___ exp.time_
  8 omega   40.00   98.00   1.0000   14.9600
omega____ theta____ kappa____ phi______ frames
    -      108.0000  -45.0000  120.0000 58

#__ type_ start__ end____ width___ exp.time_
  9 omega   39.00  109.00   1.0000   14.9600
omega____ theta____ kappa____ phi______ frames
    -      108.0000  -94.0000  150.0000 70

#__ type_ start__ end____ width___ exp.time_
 10 omega   38.00   91.00   1.0000   14.9600
omega____ theta____ kappa____ phi______ frames
    -      108.0000  -30.0000  -60.0000 53

#__ type_ start__ end____ width___ exp.time_
 11 omega   40.00   98.00   1.0000   14.9600
omega____ theta____ kappa____ phi______ frames
    -      108.0000  -45.0000  -30.0000 58

#__ type_ start__ end____ width___ exp.time_
 12 omega   40.00   98.00   1.0000   14.9600
omega____ theta____ kappa____ phi______ frames
    -      108.0000  -45.0000   60.0000 58

#__ type_ start__ end____ width___ exp.time_
 13 omega   90.00  175.00   1.0000   14.9600
omega____ theta____ kappa____ phi______ frames
    -      108.0000   61.0000  120.0000 85

#__ type_ start__ end____ width___ exp.time_
 14 omega   38.00   91.00   1.0000   14.9600
omega____ theta____ kappa____ phi______ frames
    -      108.0000  -30.0000    0.0000 53

#__ type_ start__ end____ width___ exp.time_
 15 omega   39.00  109.00   1.0000   14.9600
omega____ theta____ kappa____ phi______ frames
    -      108.0000  -94.0000   60.0000 70

#__ type_ start__ end____ width___ exp.time_
 16 omega   38.00   91.00   1.0000   14.9600
omega____ theta____ kappa____ phi______ frames
    -      108.0000  -30.0000  150.0000 53

#__ type_ start__ end____ width___ exp.time_
 17 omega   91.00  116.00   1.0000   14.9600
omega____ theta____ kappa____ phi______ frames
    -      108.0000   45.0000 -180.0000 25
;
_diffrn_measurement_device 'four-circle diffractometer'
_diffrn_measurement_device_type 'New Gemini, Dual, Cu at zero, EosS2'
_diffrn_measurement_method '\w scans'
_diffrn_orient_matrix_UB_11 -0.0203195000
_diffrn_orient_matrix_UB_12 -0.0509893000
_diffrn_orient_matrix_UB_13 0.0603716000
_diffrn_orient_matrix_UB_21 0.0735715000
_diffrn_orient_matrix_UB_22 -0.0298475000
_diffrn_orient_matrix_UB_23 0.0254639000
_diffrn_orient_matrix_UB_31 0.0185541000
_diffrn_orient_matrix_UB_32 0.0622725000
_diffrn_orient_matrix_UB_33 0.0614723000
_diffrn_radiation_monochromator graphite
_diffrn_radiation_probe x-ray
_diffrn_radiation_type CuK\a
_diffrn_radiation_wavelength 1.54184
_diffrn_reflns_av_R_equivalents 0.0386
_diffrn_reflns_av_unetI/netI 0.0430
_diffrn_reflns_Laue_measured_fraction_full 0.983
_diffrn_reflns_Laue_measured_fraction_max 0.957
_diffrn_reflns_limit_h_max 23
_diffrn_reflns_limit_h_min -24
_diffrn_reflns_limit_k_max 21
_diffrn_reflns_limit_k_min -18
_diffrn_reflns_limit_l_max 21
_diffrn_reflns_limit_l_min -15
_diffrn_reflns_number 32809
_diffrn_reflns_point_group_measured_fraction_full 0.983
_diffrn_reflns_point_group_measured_fraction_max 0.957
_diffrn_reflns_theta_full 67.684
_diffrn_reflns_theta_max 72.744
_diffrn_reflns_theta_min 4.506
_diffrn_source 'Enhance (Cu) X-ray Source'
_exptl_absorpt_coefficient_mu 5.419
_exptl_absorpt_correction_T_max 1.00000
_exptl_absorpt_correction_T_min 0.36706
_exptl_absorpt_correction_type multi-scan
_exptl_absorpt_process_details
;
CrysAlisPro, Agilent Technologies,
Version 1.171.37.35 (release 13-08-2014 CrysAlis171 .NET)
(compiled Aug 13 2014,18:06:01)
Empirical absorption correction using spherical harmonics,
 implemented in SCALE3 ABSPACK scaling algorithm.
;
_exptl_crystal_colour 'dull blackish black'
_exptl_crystal_colour_lustre dull
_exptl_crystal_colour_modifier blackish
_exptl_crystal_colour_primary black
_exptl_crystal_density_diffrn 1.569
_exptl_crystal_description block
_exptl_crystal_F_000 2976
_exptl_crystal_size_max 0.3
_exptl_crystal_size_mid 0.2
_exptl_crystal_size_min 0.1
_refine_diff_density_max 1.634
_refine_diff_density_min -1.466
_refine_diff_density_rms 0.111
_refine_ls_extinction_method none
_refine_ls_goodness_of_fit_ref 1.026
_refine_ls_hydrogen_treatment constr
_refine_ls_matrix_type full
_refine_ls_number_parameters 860
_refine_ls_number_reflns 11878
_refine_ls_number_restraints 2
_refine_ls_restrained_S_all 1.026
_refine_ls_R_factor_all 0.0694
_refine_ls_R_factor_gt 0.0570
_refine_ls_shift/su_max 0.004
_refine_ls_shift/su_mean 0.000
_refine_ls_structure_factor_coef Fsqd
_refine_ls_weighting_details 'w=1/[\s^2^(Fo^2^)+(0.1081P)^2^+4.5330P] where P=(Fo^2^+2Fc^2^)/3'
_refine_ls_weighting_scheme calc
_refine_ls_wR_factor_gt 0.1520
_refine_ls_wR_factor_ref 0.1619
_reflns_Friedel_coverage 0.000
_reflns_number_gt 9736
_reflns_number_total 11878
_reflns_threshold_expression 'I > 2\s(I)'
_cod_data_source_file c9sc01596e2.cif
_cod_data_source_block lcm-b393
_cod_original_cell_volume 6238.92(12)
_cod_database_code 1551473
_shelx_space_group_comment
;
The symmetry employed for this shelxl refinement is uniquely defined
by the following loop, which should always be used as a source of
symmetry information in preference to the above space-group names.
They are only intended as comments.
;
_reflns_odcompleteness_completeness 98.40
_reflns_odcompleteness_iscentric 1
_reflns_odcompleteness_theta 66.97
_olex2_refinement_description
;
1. Fixed Uiso
 At 1.2 times of:
  All C(H) groups, All C(H,H) groups
 At 1.5 times of:
  All C(H,H,H) groups
2. Restrained distances
 O2A-C3A
 1.88 with sigma of 0.01
 O2-C3
 1.88 with sigma of 0.01
3. Others
 Sof(O2A)=1-FVAR(1)
 Sof(O2)=FVAR(1)
 Sof(C3A)=Sof(H3AA)=Sof(H3AB)=Sof(H3AC)=1-FVAR(2)
 Sof(C3)=Sof(H3A)=Sof(H3B)=Sof(H3C)=FVAR(2)
4.a Secondary CH2 refined with riding coordinates:
 C028(H02A,H02B), C02A(H02C,H02D), C02E(H02H,H02I), C02F(H02J,H02K), C02G(H02L,
 H02M), C02H(H02T,H02U), C02J(H02N,H02O), C02L(H02P,H02Q), C02M(H02R,H02S)
4.b Aromatic/amide H refined with riding coordinates:
 C00M(H00M), C00R(H00R), C00V(H00V), C00X(H00X), C00Y(H00Y), C013(H013),
 C018(H018), C01C(H01C), C01E(H01E), C01J(H01J), C01K(H01K), C01M(H01M),
 C01N(H01N), C01O(H01O), C01P(H01P), C01Q(H01Q), C01R(H01R), C01S(H01S),
 C01T(H01T), C01V(H01V), C01X(H01X), C01Z(H01Z), C020(H020), C022(H022),
 C023(H023), C024(H024), C026(H026), C027(H027), C029(H029), C02B(H02E),
 C02C(H02F), C02D(H02G)
4.c Idealised Me refined as rotating group:
 C3(H3A,H3B,H3C), C3A(H3AA,H3AB,H3AC)
;
_shelx_shelxl_version_number 2014/7
_olex2_date_sample_data_collection 2017-06-28
_olex2_submission_special_instructions 'No special instructions were received'

loop_
_space_group_symop_operation_xyz
'x, y, z'
'-x, y+1/2, -z+1/2'
'-x, -y, -z'
'x, -y-1/2, z-1/2'

loop_
_atom_site_label
_atom_site_type_symbol
_atom_site_fract_x
_atom_site_fract_y
_atom_site_fract_z
_atom_site_U_iso_or_equiv
_atom_site_adp_type
_atom_site_occupancy
_atom_site_site_symmetry_order
_atom_site_calc_flag
_atom_site_refinement_flags_posn
_atom_site_refinement_flags_occupancy
_atom_site_disorder_assembly
_atom_site_disorder_group
Sb01 Sb 0.76580(2) 0.04502(2) 0.96813(2) 0.03134(11) Uani 1 1 d . . . .
Zn02 Zn 0.41742(2) 0.50766(3) 0.83972(3) 0.02193(13) Uani 1 1 d . . . .
Cl03 Cl 0.99660(10) 0.11685(15) 1.00552(10) 0.0868(6) Uani 1 1 d . . . .
Cl04 Cl 1.11869(12) 0.18214(15) 0.97809(13) 0.0950(7) Uani 1 1 d . . . .
F005 F -0.12322(12) 0.50349(15) 0.72976(18) 0.0405(6) Uani 1 1 d . . . .
F006 F 0.78030(17) 0.13209(17) 1.02980(19) 0.0526(8) Uani 1 1 d . . . .
O007 O 0.44586(17) 0.51179(17) 0.73245(18) 0.0333(7) Uani 1 1 d . . . .
F008 F 0.75141(19) -0.04097(16) 0.9056(2) 0.0523(8) Uani 1 1 d . . . .
F009 F -0.04256(15) 0.85363(17) 0.7819(2) 0.0532(8) Uani 1 1 d . . . .
F00A F 0.35039(18) 1.09218(15) 0.7514(2) 0.0549(8) Uani 1 1 d . . . .
F00B F 0.72275(19) 0.10345(19) 0.88130(18) 0.0569(9) Uani 1 1 d . . . .
F00C F 0.06801(18) 0.8886(2) 0.49211(18) 0.0608(9) Uani 1 1 d . . . .
F00D F 0.68089(16) 0.03191(19) 0.99142(19) 0.0496(7) Uani 1 1 d . . . .
N00E N 0.40737(16) 0.62105(17) 0.85293(19) 0.0221(6) Uani 1 1 d . . . .
N00F N 0.51574(16) 0.51617(19) 0.9094(2) 0.0238(7) Uani 1 1 d . . . .
N00G N 0.23194(15) 0.68105(17) 0.76478(19) 0.0211(6) Uani 1 1 d . . . .
N00H N 0.42316(16) 0.39266(17) 0.8524(2) 0.0232(7) Uani 1 1 d . . . .
F00I F 0.8061(2) -0.0128(2) 1.0550(2) 0.0681(11) Uani 1 1 d . . . .
N00J N 0.31399(16) 0.49783(17) 0.80259(19) 0.0214(6) Uani 1 1 d . . . .
C00K C 0.45809(19) 0.6735(2) 0.8761(2) 0.0228(7) Uani 1 1 d . . . .
C00L C 0.20079(18) 0.5294(2) 0.7652(2) 0.0212(7) Uani 1 1 d . . . .
C00M C 0.20390(19) 0.4526(2) 0.7665(2) 0.0230(8) Uani 1 1 d . . . .
H00M H 0.1667 0.4188 0.7551 0.028 Uiso 1 1 calc R . . .
C00N C 0.4806(2) 0.3525(2) 0.8700(2) 0.0251(8) Uani 1 1 d . . . .
C00O C 0.5750(2) 0.7166(2) 0.9422(2) 0.0262(8) Uani 1 1 d . . . .
C00P C 0.07620(19) 0.5585(2) 0.7475(2) 0.0228(8) Uani 1 1 d . . . .
F00Q F 0.8500(2) 0.0603(3) 0.9431(3) 0.0809(13) Uani 1 1 d . . . .
C00R C 0.6144(2) 0.5640(2) 0.9884(2) 0.0270(8) Uani 1 1 d . . . .
H00R H 0.6476 0.5984 1.0155 0.032 Uiso 1 1 calc R . . .
C00S C 0.52570(19) 0.6542(2) 0.9177(2) 0.0248(8) Uani 1 1 d . . . .
C00T C 0.30920(19) 0.7865(2) 0.7821(2) 0.0238(8) Uani 1 1 d . . . .
C00U C 0.14698(19) 0.5833(2) 0.7533(2) 0.0221(7) Uani 1 1 d . . . .
C00V C 0.4321(2) 0.7465(2) 0.8560(2) 0.0255(8) Uani 1 1 d . . . .
H00V H 0.4569 0.7920 0.8650 0.031 Uiso 1 1 calc R . . .
C00W C 0.32280(18) 0.8676(2) 0.7731(2) 0.0226(8) Uani 1 1 d . . . .
C00X C 0.0506(2) 0.7193(2) 0.6989(3) 0.0286(8) Uani 1 1 d . . . .
H00X H 0.0448 0.6898 0.6531 0.034 Uiso 1 1 calc R . . .
C00Y C 0.5621(2) 0.7736(2) 0.9898(3) 0.0309(9) Uani 1 1 d . . . .
H00Y H 0.5212 0.7732 1.0067 0.037 Uiso 1 1 calc R . . .
C00Z C 0.11107(19) 0.7148(2) 0.7574(2) 0.0237(8) Uani 1 1 d . . . .
C010 C 0.54464(19) 0.3818(2) 0.9194(2) 0.0255(8) Uani 1 1 d . . . .
C011 C 0.35067(19) 0.6603(2) 0.8196(2) 0.0213(7) Uani 1 1 d . . . .
C012 C 0.24600(19) 0.7567(2) 0.7495(2) 0.0221(7) Uani 1 1 d . . . .
C013 C 0.0371(2) 0.5268(2) 0.6795(3) 0.0290(8) Uani 1 1 d . . . .
H013 H 0.0568 0.5176 0.6372 0.035 Uiso 1 1 calc R . . .
C014 C 0.5577(2) 0.4602(2) 0.9403(2) 0.0247(8) Uani 1 1 d . . . .
O015 O -0.1213(3) 0.9219(3) 0.4417(3) 0.0705(13) Uani 1 1 d . . . .
C016 C 0.16336(18) 0.6573(2) 0.7544(2) 0.0224(7) Uani 1 1 d . . . .
C017 C 0.19567(19) 0.7930(2) 0.6846(2) 0.0239(8) Uani 1 1 d . . . .
C018 C 0.6192(2) 0.4888(2) 0.9916(2) 0.0268(8) Uani 1 1 d . . . .
H018 H 0.6560 0.4604 1.0218 0.032 Uiso 1 1 calc R . . .
C019 C 0.3714(2) 0.3438(2) 0.8147(2) 0.0255(8) Uani 1 1 d . . . .
N01A N 0.5937(2) 0.3357(3) 0.9477(3) 0.0531(13) Uani 1 1 d . . . .
C01B C 0.28511(19) 0.6311(2) 0.7909(2) 0.0212(7) Uani 1 1 d . . . .
C01C C 0.4014(2) 0.2727(2) 0.8067(3) 0.0308(9) Uani 1 1 d . . . .
H01C H 0.3779 0.2296 0.7827 0.037 Uiso 1 1 calc R . . .
C01D C 0.2540(2) 0.2982(2) 0.7689(3) 0.0272(8) Uani 1 1 d . . . .
C01E C 0.0481(2) 0.5686(2) 0.8109(2) 0.0274(8) Uani 1 1 d . . . .
H01E H 0.0752 0.5891 0.8581 0.033 Uiso 1 1 calc R . . .
C01F C 0.36333(19) 0.7380(2) 0.8205(2) 0.0227(8) Uani 1 1 d . . . .
C01G C 0.27398(19) 0.4347(2) 0.7881(2) 0.0213(7) Uani 1 1 d . . . .
C01H C 0.3029(2) 0.3615(2) 0.7922(2) 0.0237(8) Uani 1 1 d . . . .
C01I C 0.54959(19) 0.5825(2) 0.9362(2) 0.0252(8) Uani 1 1 d . . . .
C01J C 0.1793(2) 0.7560(2) 0.6138(3) 0.0310(9) Uani 1 1 d . . . .
H01J H 0.1983 0.7082 0.6100 0.037 Uiso 1 1 calc R . . .
C01K C 0.0683(2) 0.8084(2) 0.8306(3) 0.0331(9) Uani 1 1 d . . . .
H01K H 0.0743 0.8400 0.8748 0.040 Uiso 1 1 calc R . . .
C01L C 0.26923(18) 0.5548(2) 0.7876(2) 0.0206(7) Uani 1 1 d . . . .
C01M C 0.1201(2) 0.7603(2) 0.8225(2) 0.0266(8) Uani 1 1 d . . . .
H01M H 0.1618 0.7588 0.8617 0.032 Uiso 1 1 calc R . . .
C01N C 0.1673(2) 0.8632(2) 0.6896(3) 0.0295(9) Uani 1 1 d . . . .
H01N H 0.1776 0.8891 0.7380 0.035 Uiso 1 1 calc R . . .
C01O C -0.0011(2) 0.7665(2) 0.7071(3) 0.0345(10) Uani 1 1 d . . . .
H01O H -0.0426 0.7695 0.6676 0.041 Uiso 1 1 calc R . . .
C01P C -0.0303(2) 0.5085(2) 0.6727(3) 0.0312(9) Uani 1 1 d . . . .
H01P H -0.0577 0.4883 0.6256 0.037 Uiso 1 1 calc R . . .
C01Q C -0.0194(2) 0.5489(2) 0.8055(3) 0.0315(9) Uani 1 1 d . . . .
H01Q H -0.0388 0.5551 0.8485 0.038 Uiso 1 1 calc R . . .
C01R C 0.1360(3) 0.7871(3) 0.5483(3) 0.0378(10) Uani 1 1 d . . . .
H01R H 0.1246 0.7614 0.4999 0.045 Uiso 1 1 calc R . . .
C01S C 0.4688(2) 0.2781(2) 0.8394(3) 0.0314(9) Uani 1 1 d . . . .
H01S H 0.5020 0.2402 0.8419 0.038 Uiso 1 1 calc R . . .
C01T C 0.2523(2) 0.2434(3) 0.8241(3) 0.0356(10) Uani 1 1 d . . . .
H01T H 0.2815 0.2467 0.8752 0.043 Uiso 1 1 calc R . . .
C01U C 0.0089(2) 0.8090(2) 0.7734(3) 0.0355(10) Uani 1 1 d . . . .
C01V C 0.2113(2) 0.2933(2) 0.6951(3) 0.0334(9) Uani 1 1 d . . . .
H01V H 0.2114 0.3314 0.6579 0.040 Uiso 1 1 calc R . . .
C01W C -0.0568(2) 0.5203(2) 0.7362(3) 0.0308(9) Uani 1 1 d . . . .
C01X C 0.6348(2) 0.7179(3) 0.9178(3) 0.0352(10) Uani 1 1 d . . . .
H01X H 0.6445 0.6790 0.8859 0.042 Uiso 1 1 calc R . . .
C01Y C 0.1100(3) 0.8565(3) 0.5560(3) 0.0410(11) Uani 1 1 d . . . .
C01Z C 0.1244(2) 0.8953(3) 0.6247(3) 0.0369(10) Uani 1 1 d . . . .
H01Z H 0.1053 0.9432 0.6276 0.044 Uiso 1 1 calc R . . .
C020 C 0.6092(2) 0.8314(3) 1.0127(3) 0.0386(11) Uani 1 1 d . . . .
H020 H 0.6007 0.8699 1.0457 0.046 Uiso 1 1 calc R . . .
C021 C 0.3412(2) 1.0177(2) 0.7594(3) 0.0355(10) Uani 1 1 d . . . .
C022 C 0.6675(3) 0.8324(3) 0.9875(3) 0.0457(13) Uani 1 1 d . . . .
H022 H 0.6991 0.8720 1.0028 0.055 Uiso 1 1 calc R . . .
C023 C 0.3111(3) 0.9166(3) 0.8284(3) 0.0438(12) Uani 1 1 d . . . .
H023 H 0.2966 0.8982 0.8719 0.053 Uiso 1 1 calc R . . .
C024 C 0.6809(3) 0.7767(3) 0.9403(3) 0.0450(12) Uani 1 1 d . . . .
H024 H 0.7215 0.7781 0.9230 0.054 Uiso 1 1 calc R . . .
C026 C 0.3437(3) 0.8950(3) 0.7112(4) 0.0520(15) Uani 1 1 d . . . .
H026 H 0.3523 0.8617 0.6730 0.062 Uiso 1 1 calc R . . .
C027 C 0.1683(3) 0.2328(3) 0.6754(4) 0.0552(15) Uani 1 1 d . . . .
H027 H 0.1398 0.2287 0.6240 0.066 Uiso 1 1 calc R . . .
C028 C 0.4356(3) 0.4536(3) 0.6751(3) 0.0453(12) Uani 1 1 d . . . .
H02A H 0.3867 0.4490 0.6479 0.054 Uiso 1 1 calc R . . .
H02B H 0.4519 0.4052 0.6996 0.054 Uiso 1 1 calc R . . .
C029 C 0.3206(3) 0.9928(3) 0.8207(3) 0.0470(13) Uani 1 1 d . . . .
H029 H 0.3126 1.0267 0.8585 0.056 Uiso 1 1 calc R . . .
C02A C 0.4781(3) 0.5610(4) 0.6234(3) 0.0521(14) Uani 1 1 d . . . .
H02C H 0.4442 0.5828 0.5785 0.063 Uiso 1 1 calc R . . .
H02D H 0.5238 0.5803 0.6235 0.063 Uiso 1 1 calc R . . .
C02B C 0.3527(4) 0.9715(3) 0.7036(4) 0.0558(16) Uani 1 1 d . . . .
H02E H 0.3667 0.9909 0.6602 0.067 Uiso 1 1 calc R . . .
C02C C 0.2076(3) 0.1839(3) 0.8037(4) 0.0535(14) Uani 1 1 d . . . .
H02F H 0.2057 0.1468 0.8413 0.064 Uiso 1 1 calc R . . .
C02D C 0.1663(3) 0.1783(3) 0.7295(4) 0.0631(18) Uani 1 1 d . . . .
H02G H 0.1364 0.1370 0.7155 0.076 Uiso 1 1 calc R . . .
C02E C 0.4603(4) 0.5794(3) 0.6992(4) 0.0544(15) Uani 1 1 d . . . .
H02H H 0.4990 0.6050 0.7352 0.065 Uiso 1 1 calc R . . .
H02I H 0.4202 0.6127 0.6894 0.065 Uiso 1 1 calc R . . .
C02F C 0.4767(3) 0.4774(4) 0.6193(4) 0.0575(15) Uani 1 1 d . . . .
H02J H 0.5235 0.4568 0.6354 0.069 Uiso 1 1 calc R . . .
H02K H 0.4549 0.4603 0.5657 0.069 Uiso 1 1 calc R . . .
C02G C -0.0820(3) 0.9081(4) 0.5192(4) 0.0592(15) Uani 1 1 d . . . .
H02L H -0.0488 0.9489 0.5369 0.071 Uiso 1 1 calc R . . .
H02M H -0.0566 0.8607 0.5214 0.071 Uiso 1 1 calc R . . .
C02H C 1.0842(3) 0.1146(5) 1.0294(5) 0.075(2) Uani 1 1 d . . . .
H02T H 1.0995 0.0645 1.0176 0.091 Uiso 1 1 calc R . . .
H02U H 1.1016 0.1233 1.0861 0.091 Uiso 1 1 calc R . . .
C02J C -0.1303(4) 0.9037(4) 0.5697(4) 0.0674(17) Uani 1 1 d . . . .
H02N H -0.1093 0.9229 0.6227 0.081 Uiso 1 1 calc R . . .
H02O H -0.1457 0.8518 0.5737 0.081 Uiso 1 1 calc R . . .
C02L C -0.1900(4) 0.9360(5) 0.4440(5) 0.085(3) Uani 1 1 d . . . .
H02P H -0.2189 0.8919 0.4254 0.102 Uiso 1 1 calc R . . .
H02Q H -0.2087 0.9790 0.4103 0.102 Uiso 1 1 calc R . . .
C02M C -0.1886(4) 0.9527(5) 0.5277(5) 0.083(2) Uani 1 1 d . . . .
H02R H -0.2319 0.9384 0.5399 0.099 Uiso 1 1 calc R . . .
H02S H -0.1792 1.0060 0.5403 0.099 Uiso 1 1 calc R . . .
O2 O 0.6489(3) 0.3395(4) 0.9842(4) 0.036(2) Uani 0.452(9) 1 d D P A 1
C3 C 0.6583(5) 0.2349(5) 0.9772(7) 0.041(3) Uani 0.55(2) 1 d D P A 1
H3A H 0.6213 0.2154 0.9351 0.061 Uiso 0.55(2) 1 calc GR P A 1
H3B H 0.6563 0.2118 1.0267 0.061 Uiso 0.55(2) 1 calc GR P A 1
H3C H 0.7022 0.2234 0.9662 0.061 Uiso 0.55(2) 1 calc GR P A 1
O2A O 0.5946(3) 0.2703(3) 0.9392(4) 0.0349(17) Uani 0.548(9) 1 d D P A 2
C3A C 0.6866(5) 0.2700(9) 0.9982(7) 0.046(4) Uani 0.45(2) 1 d D P A 2
H3AA H 0.7157 0.2517 0.9658 0.068 Uiso 0.45(2) 1 calc GR P A 2
H3AB H 0.6913 0.2374 1.0436 0.068 Uiso 0.45(2) 1 calc GR P A 2
H3AC H 0.7003 0.3208 1.0157 0.068 Uiso 0.45(2) 1 calc GR P A 2

loop_
_atom_site_aniso_label
_atom_site_aniso_U_11
_atom_site_aniso_U_22
_atom_site_aniso_U_33
_atom_site_aniso_U_23
_atom_site_aniso_U_13
_atom_site_aniso_U_12
Sb01 0.03026(16) 0.03064(17) 0.03373(16) -0.00025(11) 0.00922(11) -0.00392(10)
Zn02 0.0178(2) 0.0171(2) 0.0306(3) -0.0001(2) 0.0058(2) 0.00133(18)
Cl03 0.0698(11) 0.137(2) 0.0558(9) 0.0013(10) 0.0200(8) 0.0237(11)
Cl04 0.0944(15) 0.1076(16) 0.0776(12) 0.0178(12) 0.0118(11) -0.0039(12)
F005 0.0190(11) 0.0431(15) 0.0590(17) 0.0088(13) 0.0095(11) -0.0062(10)
F006 0.0600(19) 0.0381(15) 0.0541(17) -0.0160(14) 0.0042(15) -0.0089(14)
O007 0.0422(17) 0.0290(15) 0.0316(15) -0.0020(13) 0.0148(13) -0.0023(13)
F008 0.072(2) 0.0356(15) 0.0569(19) -0.0142(14) 0.0295(17) -0.0092(14)
F009 0.0339(14) 0.0424(16) 0.084(2) -0.0124(16) 0.0162(15) 0.0165(12)
F00A 0.075(2) 0.0185(13) 0.077(2) 0.0039(14) 0.0313(18) -0.0062(13)
F00B 0.080(2) 0.0493(18) 0.0376(15) 0.0130(14) 0.0075(15) -0.0053(16)
F00C 0.065(2) 0.076(2) 0.0360(15) 0.0203(16) 0.0026(14) 0.0282(18)
F00D 0.0442(16) 0.0587(18) 0.0509(17) -0.0066(15) 0.0214(14) -0.0112(14)
N00E 0.0187(14) 0.0166(14) 0.0301(16) -0.0015(13) 0.0047(12) -0.0001(12)
N00F 0.0174(14) 0.0238(16) 0.0306(16) 0.0030(14) 0.0069(13) 0.0013(12)
N00G 0.0182(14) 0.0167(14) 0.0278(15) -0.0006(13) 0.0048(12) 0.0023(12)
N00H 0.0239(15) 0.0136(14) 0.0323(16) 0.0016(13) 0.0077(13) 0.0018(12)
F00I 0.080(3) 0.062(2) 0.0493(18) 0.0130(17) -0.0083(18) 0.0196(19)
N00J 0.0183(15) 0.0161(14) 0.0290(16) 0.0012(13) 0.0042(12) 0.0024(12)
C00K 0.0205(17) 0.0187(17) 0.0299(18) -0.0010(16) 0.0078(15) -0.0016(14)
C00L 0.0173(17) 0.0201(17) 0.0270(18) -0.0006(15) 0.0073(14) -0.0012(14)
C00M 0.0200(18) 0.0199(18) 0.0300(19) -0.0028(15) 0.0082(15) -0.0031(14)
C00N 0.0229(18) 0.0209(18) 0.0329(19) 0.0032(16) 0.0094(15) 0.0051(14)
C00O 0.0211(18) 0.025(2) 0.0306(19) 0.0041(17) 0.0039(15) -0.0037(15)
C00P 0.0189(17) 0.0178(17) 0.0323(19) 0.0034(16) 0.0076(15) 0.0055(14)
F00Q 0.052(2) 0.090(3) 0.115(4) -0.016(3) 0.047(2) -0.024(2)
C00R 0.0213(18) 0.030(2) 0.0299(19) -0.0023(17) 0.0071(15) -0.0008(15)
C00S 0.0202(18) 0.0263(19) 0.0296(19) -0.0025(16) 0.0093(15) -0.0039(15)
C00T 0.0228(18) 0.0217(19) 0.0277(18) -0.0014(16) 0.0077(15) 0.0020(15)
C00U 0.0206(17) 0.0212(18) 0.0257(17) -0.0029(15) 0.0082(14) 0.0009(14)
C00V 0.0236(19) 0.0208(18) 0.0325(19) -0.0014(16) 0.0078(15) -0.0035(15)
C00W 0.0189(17) 0.0193(17) 0.0291(18) -0.0020(16) 0.0052(14) 0.0015(14)
C00X 0.0258(19) 0.0227(19) 0.035(2) -0.0008(17) 0.0037(16) 0.0007(15)
C00Y 0.028(2) 0.027(2) 0.036(2) 0.0022(18) 0.0054(17) -0.0041(16)
C00Z 0.0218(18) 0.0186(18) 0.0313(19) 0.0003(16) 0.0075(15) 0.0017(14)
C010 0.0207(18) 0.026(2) 0.0316(19) 0.0025(17) 0.0107(15) 0.0018(15)
C011 0.0209(17) 0.0162(17) 0.0269(17) 0.0011(15) 0.0060(14) 0.0028(14)
C012 0.0221(17) 0.0174(17) 0.0282(18) -0.0001(15) 0.0090(15) 0.0027(14)
C013 0.027(2) 0.027(2) 0.034(2) -0.0024(18) 0.0087(17) -0.0001(16)
C014 0.0203(17) 0.028(2) 0.0278(18) 0.0029(16) 0.0102(15) 0.0034(15)
O015 0.070(3) 0.076(3) 0.066(3) -0.004(3) 0.018(2) -0.011(2)
C016 0.0181(17) 0.0223(18) 0.0264(17) -0.0002(16) 0.0053(14) 0.0010(14)
C017 0.0234(18) 0.0209(18) 0.0289(18) 0.0031(16) 0.0094(15) 0.0022(14)
C018 0.0197(18) 0.031(2) 0.0293(19) 0.0004(17) 0.0061(15) 0.0044(15)
C019 0.0258(19) 0.0172(17) 0.0334(19) 0.0032(16) 0.0071(16) 0.0012(15)
N01A 0.047(3) 0.066(3) 0.055(3) 0.033(2) 0.030(2) 0.039(2)
C01B 0.0200(17) 0.0188(17) 0.0250(17) -0.0013(15) 0.0056(14) 0.0032(14)
C01C 0.029(2) 0.0219(19) 0.041(2) -0.0036(18) 0.0087(17) 0.0028(16)
C01D 0.0250(18) 0.0164(17) 0.041(2) -0.0003(17) 0.0094(16) 0.0008(15)
C01E 0.0259(19) 0.028(2) 0.0290(19) 0.0035(17) 0.0081(16) 0.0023(16)
C01F 0.0233(18) 0.0174(17) 0.0276(18) 0.0006(15) 0.0069(15) 0.0003(14)
C01G 0.0218(17) 0.0189(17) 0.0234(17) 0.0015(15) 0.0062(14) 0.0003(14)
C01H 0.0240(18) 0.0209(18) 0.0265(18) 0.0002(15) 0.0066(15) 0.0000(14)
C01I 0.0180(17) 0.027(2) 0.0306(19) -0.0011(17) 0.0071(15) -0.0030(15)
C01J 0.034(2) 0.029(2) 0.033(2) 0.0004(18) 0.0145(17) 0.0047(17)
C01K 0.034(2) 0.027(2) 0.042(2) -0.0059(19) 0.0149(18) 0.0034(17)
C01L 0.0166(17) 0.0184(17) 0.0271(18) -0.0011(15) 0.0060(14) 0.0008(13)
C01M 0.0208(17) 0.0265(19) 0.033(2) 0.0007(17) 0.0080(15) 0.0014(15)
C01N 0.033(2) 0.0237(19) 0.031(2) 0.0012(17) 0.0084(17) 0.0041(16)
C01O 0.0241(19) 0.024(2) 0.050(3) 0.003(2) -0.0012(18) 0.0031(16)
C01P 0.026(2) 0.028(2) 0.038(2) -0.0019(18) 0.0031(17) -0.0071(16)
C01Q 0.027(2) 0.033(2) 0.038(2) 0.0082(19) 0.0140(17) 0.0023(16)
C01R 0.043(2) 0.044(3) 0.028(2) 0.000(2) 0.0106(18) 0.005(2)
C01S 0.032(2) 0.0216(19) 0.041(2) -0.0016(18) 0.0100(18) 0.0067(16)
C01T 0.036(2) 0.027(2) 0.044(2) 0.007(2) 0.0100(19) 0.0000(18)
C01U 0.025(2) 0.027(2) 0.057(3) -0.001(2) 0.0158(19) 0.0070(17)
C01V 0.036(2) 0.024(2) 0.040(2) -0.0020(18) 0.0075(18) -0.0013(17)
C01W 0.0186(18) 0.027(2) 0.048(2) 0.0094(19) 0.0107(17) -0.0023(15)
C01X 0.027(2) 0.039(2) 0.041(2) 0.003(2) 0.0100(18) -0.0049(18)
C01Y 0.043(3) 0.049(3) 0.031(2) 0.011(2) 0.0095(19) 0.012(2)
C01Z 0.041(2) 0.030(2) 0.040(2) 0.008(2) 0.011(2) 0.0140(19)
C020 0.041(2) 0.027(2) 0.042(2) 0.000(2) -0.002(2) -0.0050(19)
C021 0.038(2) 0.0169(19) 0.053(3) 0.0013(19) 0.015(2) -0.0055(17)
C022 0.038(3) 0.037(3) 0.053(3) 0.011(2) -0.005(2) -0.018(2)
C023 0.077(4) 0.023(2) 0.041(2) -0.005(2) 0.031(2) -0.011(2)
C024 0.035(2) 0.050(3) 0.052(3) 0.008(3) 0.014(2) -0.017(2)
C026 0.089(4) 0.025(2) 0.060(3) -0.010(2) 0.052(3) -0.011(2)
C027 0.057(3) 0.038(3) 0.058(3) -0.003(3) -0.008(3) -0.017(2)
C028 0.056(3) 0.045(3) 0.037(2) -0.008(2) 0.016(2) -0.006(2)
C029 0.077(4) 0.021(2) 0.052(3) -0.010(2) 0.033(3) -0.005(2)
C02A 0.058(3) 0.061(3) 0.042(3) -0.002(3) 0.021(2) -0.016(3)
C02B 0.094(5) 0.027(2) 0.064(3) -0.002(3) 0.054(3) -0.014(3)
C02C 0.055(3) 0.028(2) 0.080(4) 0.014(3) 0.022(3) -0.010(2)
C02D 0.054(3) 0.036(3) 0.091(5) -0.002(3) 0.003(3) -0.024(2)
C02E 0.083(4) 0.038(3) 0.055(3) 0.001(3) 0.041(3) -0.013(3)
C02F 0.063(4) 0.068(4) 0.050(3) -0.022(3) 0.031(3) -0.018(3)
C02G 0.051(3) 0.066(4) 0.061(3) -0.010(3) 0.015(3) -0.002(3)
C02H 0.044(3) 0.085(5) 0.088(5) 0.024(4) 0.000(3) 0.002(3)
C02J 0.064(4) 0.076(5) 0.065(4) -0.005(4) 0.021(3) -0.003(3)
C02L 0.055(4) 0.093(6) 0.093(6) 0.012(5) -0.009(4) -0.005(4)
C02M 0.055(4) 0.103(7) 0.092(6) -0.005(5) 0.021(4) 0.006(4)
O2 0.026(4) 0.036(4) 0.043(4) 0.007(3) 0.002(3) 0.017(3)
C3 0.026(5) 0.029(5) 0.060(6) 0.003(4) -0.002(4) 0.017(4)
O2A 0.025(3) 0.027(3) 0.050(4) 0.001(3) 0.004(2) 0.010(2)
C3A 0.036(7) 0.045(8) 0.055(7) 0.008(6) 0.009(6) 0.031(6)

loop_
_atom_type_symbol
_atom_type_description
_atom_type_scat_dispersion_real
_atom_type_scat_dispersion_imag
_atom_type_scat_source
C C 0.0181 0.0091 'International Tables Vol C Tables 4.2.6.8 and 6.1.1.4'
H H 0.0000 0.0000 'International Tables Vol C Tables 4.2.6.8 and 6.1.1.4'
Cl Cl 0.3639 0.7018 'International Tables Vol C Tables 4.2.6.8 and 6.1.1.4'
F F 0.0727 0.0534 'International Tables Vol C Tables 4.2.6.8 and 6.1.1.4'
N N 0.0311 0.0180 'International Tables Vol C Tables 4.2.6.8 and 6.1.1.4'
O O 0.0492 0.0322 'International Tables Vol C Tables 4.2.6.8 and 6.1.1.4'
Sb Sb -0.0562 5.8946 'International Tables Vol C Tables 4.2.6.8 and 6.1.1.4'
Zn Zn -1.5491 0.6778 'International Tables Vol C Tables 4.2.6.8 and 6.1.1.4'

loop_
_geom_angle_atom_site_label_1
_geom_angle_atom_site_label_2
_geom_angle_atom_site_label_3
_geom_angle
F006 Sb01 F00Q 89.87(18)
F008 Sb01 F006 179.26(15)
F008 Sb01 F00B 90.24(15)
F008 Sb01 F00D 90.71(15)
F008 Sb01 F00Q 89.75(18)
F00B Sb01 F006 89.12(15)
F00B Sb01 F00D 89.29(16)
F00B Sb01 F00Q 89.3(2)
F00D Sb01 F006 89.65(15)
F00D Sb01 F00Q 178.50(19)
F00I Sb01 F006 90.63(16)
F00I Sb01 F008 90.03(16)
F00I Sb01 F00B 178.36(18)
F00I Sb01 F00D 89.08(18)
F00I Sb01 F00Q 92.3(2)
N00E Zn02 O007 97.13(13)
N00E Zn02 N00F 88.15(13)
N00E Zn02 N00H 166.44(14)
N00F Zn02 O007 95.30(13)
N00F Zn02 N00H 89.40(13)
N00H Zn02 O007 96.37(13)
N00J Zn02 O007 101.78(13)
N00J Zn02 N00E 89.93(12)
N00J Zn02 N00F 162.92(14)
N00J Zn02 N00H 88.50(13)
C028 O007 Zn02 125.8(3)
C02E O007 Zn02 122.4(3)
C02E O007 C028 109.8(4)
C00K N00E Zn02 128.3(3)
C011 N00E Zn02 124.2(3)
C011 N00E C00K 105.3(3)
C014 N00F Zn02 127.3(3)
C014 N00F C01I 107.0(3)
C01I N00F Zn02 125.7(3)
C016 N00G C012 119.8(3)
C01B N00G C012 120.1(3)
C01B N00G C016 120.1(3)
C00N N00H Zn02 125.6(3)
C00N N00H C019 106.1(3)
C019 N00H Zn02 123.8(2)
C01G N00J Zn02 129.7(2)
C01L N00J Zn02 125.7(3)
C01L N00J C01G 104.5(3)
N00E C00K C00S 122.4(3)
N00E C00K C00V 110.6(3)
C00V C00K C00S 126.9(4)
C00M C00L C00U 135.0(4)
C00M C00L C01L 106.2(3)
C01L C00L C00U 118.6(3)
C00L C00M H00M 127.2
C00L C00M C01G 105.7(3)
C01G C00M H00M 127.2
N00H C00N C010 122.2(4)
N00H C00N C01S 111.1(4)
C01S C00N C010 126.5(4)
C00Y C00O C00S 120.8(4)
C01X C00O C00S 119.9(4)
C01X C00O C00Y 119.3(4)
C013 C00P C00U 121.0(4)
C013 C00P C01E 119.5(4)
C01E C00P C00U 119.4(4)
C018 C00R H00R 126.2
C018 C00R C01I 107.5(4)
C01I C00R H00R 126.2
C00K C00S C00O 117.1(4)
C01I C00S C00K 125.5(4)
C01I C00S C00O 117.4(3)
C012 C00T C00W 120.7(3)
C012 C00T C01F 119.1(4)
C01F C00T C00W 120.1(3)
C00L C00U C00P 119.7(3)
C016 C00U C00L 118.7(3)
C016 C00U C00P 121.4(3)
C00K C00V H00V 126.9
C01F C00V C00K 106.2(3)
C01F C00V H00V 126.9
C023 C00W C00T 118.3(4)
C026 C00W C00T 122.6(4)
C026 C00W C023 119.1(4)
C00Z C00X H00X 119.8
C01O C00X H00X 119.8
C01O C00X C00Z 120.3(4)
C00O C00Y H00Y 120.0
C00O C00Y C020 120.0(4)
C020 C00Y H00Y 120.0
C00X C00Z C016 121.0(4)
C01M C00Z C00X 119.4(4)
C01M C00Z C016 119.5(3)
C014 C010 C00N 124.9(4)
N01A C010 C00N 118.8(4)
N01A C010 C014 116.4(4)
N00E C011 C01B 126.1(3)
N00E C011 C01F 112.1(3)
C01B C011 C01F 121.7(3)
N00G C012 C017 115.7(3)
C00T C012 N00G 120.0(3)
C00T C012 C017 122.8(4)
C00P C013 H013 119.6
C01P C013 C00P 120.7(4)
C01P C013 H013 119.6
N00F C014 C010 124.2(4)
N00F C014 C018 110.6(4)
C018 C014 C010 125.1(4)
C02G O015 C02L 108.5(6)
N00G C016 C00Z 118.0(3)
C00U C016 N00G 121.3(3)
C00U C016 C00Z 120.0(3)
C01J C017 C012 116.9(4)
C01J C017 C01N 118.8(4)
C01N C017 C012 124.2(4)
C00R C018 C014 106.6(3)
C00R C018 H018 126.7
C014 C018 H018 126.7
N00H C019 C01C 108.6(3)
C01H C019 N00H 124.9(4)
C01H C019 C01C 126.5(4)
O2 N01A C010 136.7(6)
O2A N01A C010 128.2(6)
N00G C01B C011 117.7(3)
N00G C01B C01L 117.7(3)
C011 C01B C01L 124.5(3)
C019 C01C H01C 126.2
C01S C01C C019 107.6(4)
C01S C01C H01C 126.2
C01T C01D C01H 118.4(4)
C01V C01D C01H 121.6(4)
C01V C01D C01T 120.0(4)
C00P C01E H01E 119.8
C01Q C01E C00P 120.3(4)
C01Q C01E H01E 119.8
C00V C01F C00T 135.5(4)
C00V C01F C011 105.8(3)
C011 C01F C00T 118.5(3)
N00J C01G C00M 111.6(3)
N00J C01G C01H 122.0(3)
C00M C01G C01H 126.4(3)
C019 C01H C01D 117.0(3)
C019 C01H C01G 126.4(4)
C01G C01H C01D 116.5(3)
N00F C01I C00R 108.2(3)
C00S C01I N00F 126.8(3)
C00S C01I C00R 124.9(4)
C017 C01J H01J 119.2
C01R C01J C017 121.5(4)
C01R C01J H01J 119.2
C01M C01K H01K 120.8
C01U C01K H01K 120.8
C01U C01K C01M 118.4(4)
N00J C01L C00L 111.9(3)
N00J C01L C01B 126.5(3)
C01B C01L C00L 121.6(3)
C00Z C01M C01K 120.3(4)
C00Z C01M H01M 119.8
C01K C01M H01M 119.8
C017 C01N H01N 119.8
C01Z C01N C017 120.4(4)
C01Z C01N H01N 119.8
C00X C01O H01O 120.7
C01U C01O C00X 118.6(4)
C01U C01O H01O 120.7
C013 C01P H01P 120.9
C01W C01P C013 118.2(4)
C01W C01P H01P 120.9
C01E C01Q H01Q 121.0
C01W C01Q C01E 118.0(4)
C01W C01Q H01Q 121.0
C01J C01R H01R 121.3
C01Y C01R C01J 117.5(4)
C01Y C01R H01R 121.3
C00N C01S H01S 126.8
C01C C01S C00N 106.5(4)
C01C C01S H01S 126.8
C01D C01T H01T 120.3
C02C C01T C01D 119.4(5)
C02C C01T H01T 120.3
F009 C01U C01K 118.8(4)
F009 C01U C01O 118.2(4)
C01K C01U C01O 122.9(4)
C01D C01V H01V 120.1
C01D C01V C027 119.7(5)
C027 C01V H01V 120.1
F005 C01W C01P 118.7(4)
F005 C01W C01Q 118.2(4)
C01Q C01W C01P 123.1(4)
C00O C01X H01X 120.0
C00O C01X C024 119.9(5)
C024 C01X H01X 120.0
F00C C01Y C01R 118.5(5)
F00C C01Y C01Z 118.2(5)
C01Z C01Y C01R 123.3(4)
C01N C01Z H01Z 120.8
C01Y C01Z C01N 118.5(4)
C01Y C01Z H01Z 120.8
C00Y C020 H020 120.0
C022 C020 C00Y 120.0(5)
C022 C020 H020 120.0
C029 C021 F00A 119.5(5)
C029 C021 C02B 122.4(4)
C02B C021 F00A 118.1(5)
C020 C022 H022 119.7
C020 C022 C024 120.7(4)
C024 C022 H022 119.7
C00W C023 H023 119.9
C00W C023 C029 120.1(4)
C029 C023 H023 119.9
C01X C024 H024 120.0
C022 C024 C01X 120.1(5)
C022 C024 H024 120.0
C00W C026 H026 119.8
C00W C026 C02B 120.5(5)
C02B C026 H026 119.8
C01V C027 H027 119.7
C02D C027 C01V 120.6(5)
C02D C027 H027 119.7
O007 C028 H02A 110.8
O007 C028 H02B 110.8
O007 C028 C02F 104.6(4)
H02A C028 H02B 108.9
C02F C028 H02A 110.8
C02F C028 H02B 110.8
C021 C029 C023 119.3(5)
C021 C029 H029 120.4
C023 C029 H029 120.4
H02C C02A H02D 108.9
C02E C02A H02C 110.8
C02E C02A H02D 110.8
C02F C02A H02C 110.8
C02F C02A H02D 110.8
C02F C02A C02E 104.7(5)
C021 C02B C026 118.7(5)
C021 C02B H02E 120.7
C026 C02B H02E 120.7
C01T C02C H02F 119.8
C02D C02C C01T 120.4(5)
C02D C02C H02F 119.8
C027 C02D H02G 120.1
C02C C02D C027 119.8(5)
C02C C02D H02G 120.1
O007 C02E C02A 107.8(5)
O007 C02E H02H 110.2
O007 C02E H02I 110.2
C02A C02E H02H 110.2
C02A C02E H02I 110.2
H02H C02E H02I 108.5
C028 C02F H02J 110.8
C028 C02F H02K 110.8
C02A C02F C028 105.0(5)
C02A C02F H02J 110.8
C02A C02F H02K 110.8
H02J C02F H02K 108.8
O015 C02G H02L 110.3
O015 C02G H02M 110.3
O015 C02G C02J 107.1(5)
H02L C02G H02M 108.5
C02J C02G H02L 110.3
C02J C02G H02M 110.3
Cl03 C02H Cl04 112.2(4)
Cl03 C02H H02T 109.2
Cl03 C02H H02U 109.2
Cl04 C02H H02T 109.2
Cl04 C02H H02U 109.2
H02T C02H H02U 107.9
C02G C02J H02N 111.1
C02G C02J H02O 111.1
C02G C02J C02M 103.1(6)
H02N C02J H02O 109.1
C02M C02J H02N 111.1
C02M C02J H02O 111.1
O015 C02L H02P 110.4
O015 C02L H02Q 110.4
O015 C02L C02M 106.7(6)
H02P C02L H02Q 108.6
C02M C02L H02P 110.4
C02M C02L H02Q 110.4
C02J C02M H02R 111.6
C02J C02M H02S 111.6
C02L C02M C02J 100.8(7)
C02L C02M H02R 111.6
C02L C02M H02S 111.6
H02R C02M H02S 109.4
N01A O2 C3 90.3(5)
O2 C3 H3A 109.5
O2 C3 H3B 109.5
O2 C3 H3C 109.5
H3A C3 H3B 109.5
H3A C3 H3C 109.5
H3B C3 H3C 109.5
N01A O2A C3A 88.7(6)
O2A C3A H3AA 109.5
O2A C3A H3AB 109.5
O2A C3A H3AC 109.5
H3AA C3A H3AB 109.5
H3AA C3A H3AC 109.5
H3AB C3A H3AC 109.5

loop_
_geom_bond_atom_site_label_1
_geom_bond_atom_site_label_2
_geom_bond_distance
Sb01 F006 1.886(3)
Sb01 F008 1.879(3)
Sb01 F00B 1.884(3)
Sb01 F00D 1.885(3)
Sb01 F00I 1.865(3)
Sb01 F00Q 1.889(4)
Zn02 O007 2.123(3)
Zn02 N00E 2.064(3)
Zn02 N00F 2.069(3)
Zn02 N00H 2.075(3)
Zn02 N00J 2.042(3)
Cl03 C02H 1.720(7)
Cl04 C02H 1.762(8)
F005 C01W 1.357(5)
O007 C028 1.434(6)
O007 C02E 1.411(6)
F009 C01U 1.354(5)
F00A C021 1.362(5)
F00C C01Y 1.361(5)
N00E C00K 1.378(5)
N00E C011 1.351(5)
N00F C014 1.340(5)
N00F C01I 1.396(5)
N00G C012 1.426(5)
N00G C016 1.422(5)
N00G C01B 1.389(5)
N00H C00N 1.338(5)
N00H C019 1.400(5)
N00J C01G 1.379(5)
N00J C01L 1.349(5)
C00K C00S 1.426(5)
C00K C00V 1.424(5)
C00L C00M 1.379(5)
C00L C00U 1.434(5)
C00L C01L 1.419(5)
C00M H00M 0.9500
C00M C01G 1.413(5)
C00N C010 1.468(6)
C00N C01S 1.437(6)
C00O C00S 1.490(5)
C00O C00Y 1.392(6)
C00O C01X 1.387(6)
C00P C00U 1.482(5)
C00P C013 1.386(6)
C00P C01E 1.394(6)
C00R H00R 0.9500
C00R C018 1.354(6)
C00R C01I 1.441(5)
C00S C01I 1.385(6)
C00T C00W 1.497(5)
C00T C012 1.374(5)
C00T C01F 1.430(5)
C00U C016 1.366(5)
C00V H00V 0.9500
C00V C01F 1.386(5)
C00W C023 1.381(6)
C00W C026 1.364(7)
C00X H00X 0.9500
C00X C00Z 1.394(5)
C00X C01O 1.384(6)
C00Y H00Y 0.9500
C00Y C020 1.399(6)
C00Z C016 1.490(5)
C00Z C01M 1.387(6)
C010 C014 1.463(6)
C010 N01A 1.293(6)
C011 C01B 1.400(5)
C011 C01F 1.418(5)
C012 C017 1.482(5)
C013 H013 0.9500
C013 C01P 1.381(6)
C014 C018 1.439(6)
O015 C02G 1.424(8)
O015 C02L 1.428(9)
C017 C01J 1.384(6)
C017 C01N 1.396(6)
C018 H018 0.9500
C019 C01C 1.436(6)
C019 C01H 1.382(6)
N01A O2 1.143(8)
N01A O2A 1.184(8)
C01B C01L 1.403(5)
C01C H01C 0.9500
C01C C01S 1.347(6)
C01D C01H 1.496(5)
C01D C01T 1.393(6)
C01D C01V 1.378(6)
C01E H01E 0.9500
C01E C01Q 1.394(6)
C01G C01H 1.433(5)
C01J H01J 0.9500
C01J C01R 1.383(6)
C01K H01K 0.9500
C01K C01M 1.395(6)
C01K C01U 1.365(7)
C01M H01M 0.9500
C01N H01N 0.9500
C01N C01Z 1.380(6)
C01O H01O 0.9500
C01O C01U 1.371(7)
C01P H01P 0.9500
C01P C01W 1.380(7)
C01Q H01Q 0.9500
C01Q C01W 1.370(7)
C01R H01R 0.9500
C01R C01Y 1.371(7)
C01S H01S 0.9500
C01T H01T 0.9500
C01T C02C 1.387(7)
C01V H01V 0.9500
C01V C027 1.381(7)
C01X H01X 0.9500
C01X C024 1.399(7)
C01Y C01Z 1.368(7)
C01Z H01Z 0.9500
C020 H020 0.9500
C020 C022 1.365(8)
C021 C029 1.335(8)
C021 C02B 1.354(8)
C022 H022 0.9500
C022 C024 1.373(8)
C023 H023 0.9500
C023 C029 1.393(7)
C024 H024 0.9500
C026 H026 0.9500
C026 C02B 1.397(7)
C027 H027 0.9500
C027 C02D 1.377(9)
C028 H02A 0.9900
C028 H02B 0.9900
C028 C02F 1.508(8)
C029 H029 0.9500
C02A H02C 0.9900
C02A H02D 0.9900
C02A C02E 1.513(7)
C02A C02F 1.501(9)
C02B H02E 0.9500
C02C H02F 0.9500
C02C C02D 1.372(9)
C02D H02G 0.9500
C02E H02H 0.9900
C02E H02I 0.9900
C02F H02J 0.9900
C02F H02K 0.9900
C02G H02L 0.9900
C02G H02M 0.9900
C02G C02J 1.487(9)
C02H H02T 0.9900
C02H H02U 0.9900
C02J H02N 0.9900
C02J H02O 0.9900
C02J C02M 1.510(11)
C02L H02P 0.9900
C02L H02Q 0.9900
C02L C02M 1.506(13)
C02M H02R 0.9900
C02M H02S 0.9900
O2 C3 1.893(8)
C3 H3A 0.9800
C3 H3B 0.9800
C3 H3C 0.9800
O2A C3A 1.894(9)
C3A H3AA 0.9800
C3A H3AB 0.9800
C3A H3AC 0.9800

loop_
_geom_torsion_atom_site_label_1
_geom_torsion_atom_site_label_2
_geom_torsion_atom_site_label_3
_geom_torsion_atom_site_label_4
_geom_torsion
Zn02 O007 C028 C02F -168.9(4)
Zn02 O007 C02E C02A -179.6(4)
Zn02 N00E C00K C00S -20.1(6)
Zn02 N00E C00K C00V 162.7(3)
Zn02 N00E C011 C01B 19.6(6)
Zn02 N00E C011 C01F -164.1(3)
Zn02 N00F C014 C010 10.4(6)
Zn02 N00F C014 C018 -174.2(3)
Zn02 N00F C01I C00R 174.9(3)
Zn02 N00F C01I C00S -4.1(6)
Zn02 N00H C00N C010 31.8(6)
Zn02 N00H C00N C01S -152.6(3)
Zn02 N00H C019 C01C 154.2(3)
Zn02 N00H C019 C01H -28.1(6)
Zn02 N00J C01G C00M 177.3(3)
Zn02 N00J C01G C01H -5.1(5)
Zn02 N00J C01L C00L -178.1(3)
Zn02 N00J C01L C01B 3.4(6)
O007 C028 C02F C02A -28.2(6)
F00A C021 C029 C023 179.8(5)
F00A C021 C02B C026 179.8(6)
F00C C01Y C01Z C01N -179.6(5)
N00E C00K C00S C00O -177.6(4)
N00E C00K C00S C01I 3.6(7)
N00E C00K C00V C01F 0.8(5)
N00E C011 C01B N00G 174.4(4)
N00E C011 C01B C01L -4.7(7)
N00E C011 C01F C00T 175.5(4)
N00E C011 C01F C00V 0.6(5)
N00F C014 C018 C00R -2.4(5)
N00G C012 C017 C01J -52.0(5)
N00G C012 C017 C01N 131.8(4)
N00G C01B C01L N00J 172.8(4)
N00G C01B C01L C00L -5.6(6)
N00H C00N C010 C014 -14.2(6)
N00H C00N C010 N01A 165.3(4)
N00H C00N C01S C01C -3.7(5)
N00H C019 C01C C01S 0.8(5)
N00H C019 C01H C01D -166.9(4)
N00H C019 C01H C01G 13.9(7)
N00J C01G C01H C019 4.0(6)
N00J C01G C01H C01D -175.3(4)
C00K N00E C011 C01B -176.3(4)
C00K N00E C011 C01F -0.1(5)
C00K C00S C01I N00F 9.0(7)
C00K C00S C01I C00R -169.8(4)
C00K C00V C01F C00T -174.4(5)
C00K C00V C01F C011 -0.9(5)
C00L C00M C01G N00J 1.9(5)
C00L C00M C01G C01H -175.5(4)
C00L C00U C016 N00G 1.8(6)
C00L C00U C016 C00Z -168.4(4)
C00M C00L C00U C00P 7.2(7)
C00M C00L C00U C016 -178.4(4)
C00M C00L C01L N00J -0.1(5)
C00M C00L C01L C01B 178.5(4)
C00M C01G C01H C019 -178.7(4)
C00M C01G C01H C01D 2.0(6)
C00N N00H C019 C01C -3.0(5)
C00N N00H C019 C01H 174.6(4)
C00N C010 C014 N00F -8.3(7)
C00N C010 C014 C018 177.0(4)
C00N C010 N01A O2 176.2(7)
C00N C010 N01A O2A 0.0(8)
C00O C00S C01I N00F -169.8(4)
C00O C00S C01I C00R 11.4(6)
C00O C00Y C020 C022 0.9(7)
C00O C01X C024 C022 1.1(7)
C00P C00U C016 N00G 176.0(3)
C00P C00U C016 C00Z 5.9(6)
C00P C013 C01P C01W -2.1(6)
C00P C01E C01Q C01W -0.7(6)
C00S C00K C00V C01F -176.2(4)
C00S C00O C00Y C020 179.5(4)
C00S C00O C01X C024 179.6(4)
C00T C00W C023 C029 -177.5(5)
C00T C00W C026 C02B 177.0(6)
C00T C012 C017 C01J 114.1(5)
C00T C012 C017 C01N -62.1(6)
C00U C00L C00M C01G -175.2(4)
C00U C00L C01L N00J 175.1(3)
C00U C00L C01L C01B -6.3(6)
C00U C00P C013 C01P -175.5(4)
C00U C00P C01E C01Q 177.0(4)
C00V C00K C00S C00O -0.8(6)
C00V C00K C00S C01I -179.7(4)
C00W C00T C012 N00G -174.0(3)
C00W C00T C012 C017 20.4(6)
C00W C00T C01F C00V 0.6(7)
C00W C00T C01F C011 -172.3(4)
C00W C023 C029 C021 -0.1(9)
C00W C026 C02B C021 0.9(11)
C00X C00Z C016 N00G 129.9(4)
C00X C00Z C016 C00U -59.6(6)
C00X C00Z C01M C01K 2.1(6)
C00X C01O C01U F009 -178.3(4)
C00X C01O C01U C01K 2.1(8)
C00Y C00O C00S C00K 58.3(5)
C00Y C00O C00S C01I -122.8(4)
C00Y C00O C01X C024 -0.8(6)
C00Y C020 C022 C024 -0.6(7)
C00Z C00X C01O C01U 0.6(7)
C010 C00N C01S C01C 171.7(4)
C010 C014 C018 C00R 172.9(4)
C010 N01A O2 C3 -177.8(7)
C010 N01A O2A C3A 177.0(6)
C011 N00E C00K C00S 176.8(4)
C011 N00E C00K C00V -0.5(4)
C011 C01B C01L N00J -8.1(7)
C011 C01B C01L C00L 173.5(4)
C012 N00G C016 C00U 166.9(4)
C012 N00G C016 C00Z -22.7(5)
C012 N00G C01B C011 15.5(5)
C012 N00G C01B C01L -165.4(3)
C012 C00T C00W C023 89.6(5)
C012 C00T C00W C026 -88.0(6)
C012 C00T C01F C00V 176.6(5)
C012 C00T C01F C011 3.7(6)
C012 C017 C01J C01R -176.2(4)
C012 C017 C01N C01Z 175.4(4)
C013 C00P C00U C00L -77.8(5)
C013 C00P C00U C016 107.9(5)
C013 C00P C01E C01Q -1.7(6)
C013 C01P C01W F005 179.1(4)
C013 C01P C01W C01Q -0.4(7)
C014 N00F C01I C00R -2.3(5)
C014 N00F C01I C00S 178.8(4)
C014 C010 N01A O2 -4.2(10)
C014 C010 N01A O2A 179.6(6)
O015 C02G C02J C02M -28.1(8)
O015 C02L C02M C02J -32.7(9)
C016 N00G C012 C00T 158.9(4)
C016 N00G C012 C017 -34.5(5)
C016 N00G C01B C011 -163.6(3)
C016 N00G C01B C01L 15.5(5)
C016 C00Z C01M C01K -172.5(4)
C017 C01J C01R C01Y 0.5(7)
C017 C01N C01Z C01Y 0.6(7)
C018 C00R C01I N00F 0.8(5)
C018 C00R C01I C00S 179.8(4)
C019 N00H C00N C010 -171.5(4)
C019 N00H C00N C01S 4.1(5)
C019 C01C C01S C00N 1.6(5)
N01A C010 C014 N00F 172.2(4)
N01A C010 C014 C018 -2.5(6)
C01B N00G C012 C00T -20.2(6)
C01B N00G C012 C017 146.4(4)
C01B N00G C016 C00U -14.0(6)
C01B N00G C016 C00Z 156.3(3)
C01B C011 C01F C00T -8.1(6)
C01B C011 C01F C00V 177.0(4)
C01C C019 C01H C01D 10.4(7)
C01C C019 C01H C01G -168.9(4)
C01D C01T C02C C02D 1.1(9)
C01D C01V C027 C02D 1.8(9)
C01E C00P C00U C00L 103.5(4)
C01E C00P C00U C016 -70.7(5)
C01E C00P C013 C01P 3.1(6)
C01E C01Q C01W F005 -177.7(4)
C01E C01Q C01W C01P 1.8(7)
C01F C00T C00W C023 -94.5(5)
C01F C00T C00W C026 88.0(6)
C01F C00T C012 N00G 10.0(6)
C01F C00T C012 C017 -155.5(4)
C01F C011 C01B N00G -1.5(6)
C01F C011 C01B C01L 179.4(4)
C01G N00J C01L C00L 1.2(4)
C01G N00J C01L C01B -177.3(4)
C01H C019 C01C C01S -176.8(4)
C01H C01D C01T C02C -179.6(5)
C01H C01D C01V C027 178.1(5)
C01I N00F C014 C010 -172.5(4)
C01I N00F C014 C018 2.9(5)
C01I C00R C018 C014 0.9(5)
C01J C017 C01N C01Z -0.7(7)
C01J C01R C01Y F00C 179.1(5)
C01J C01R C01Y C01Z -0.6(8)
C01L N00J C01G C00M -2.0(4)
C01L N00J C01G C01H 175.6(4)
C01L C00L C00M C01G -1.1(4)
C01L C00L C00U C00P -166.3(4)
C01L C00L C00U C016 8.1(6)
C01M C00Z C016 N00G -55.5(5)
C01M C00Z C016 C00U 115.0(4)
C01M C01K C01U F009 177.8(4)
C01M C01K C01U C01O -2.6(7)
C01N C017 C01J C01R 0.2(7)
C01O C00X C00Z C016 171.9(4)
C01O C00X C00Z C01M -2.6(6)
C01R C01Y C01Z C01N 0.1(8)
C01S C00N C010 C014 170.9(4)
C01S C00N C010 N01A -9.6(7)
C01T C01D C01H C019 61.1(5)
C01T C01D C01H C01G -119.5(4)
C01T C01D C01V C027 -1.8(7)
C01T C02C C02D C027 -1.2(11)
C01U C01K C01M C00Z 0.4(7)
C01V C01D C01H C019 -118.9(5)
C01V C01D C01H C01G 60.5(6)
C01V C01D C01T C02C 0.4(7)
C01V C027 C02D C02C -0.3(11)
C01X C00O C00S C00K -122.1(4)
C01X C00O C00S C01I 56.8(5)
C01X C00O C00Y C020 -0.1(6)
C020 C022 C024 C01X -0.3(8)
C023 C00W C026 C02B -0.5(9)
C026 C00W C023 C029 0.1(8)
C028 O007 C02E C02A -15.0(7)
C029 C021 C02B C026 -1.0(10)
C02B C021 C029 C023 0.6(9)
C02E O007 C028 C02F 27.1(6)
C02E C02A C02F C028 19.3(7)
C02F C02A C02E O007 -3.5(7)
C02G O015 C02L C02M 16.2(9)
C02G C02J C02M C02L 36.1(8)
C02L O015 C02G C02J 7.6(8)
